data_2216684
loop_
_publ_author_name
'Huan-Yu Wang'
'Shan Gao'
'Li-Hua Huo'
'Jing-Gui Zhao'

_publ_section_title
Poly[(\m~3~-acetylenedicarboxylato-\k^4^<i>O</i>,<i>O</i>':<i>O</i>'':<i>O</i>''')(1,10-phenanthroline-\k^2^<i>N</i>,<i>N</i>')cadmium(II)]
_journal_coeditor_code NG2365
_journal_issue 12
_journal_name_full 'Acta Crystallographica Section E'
_journal_page_first m2995
_journal_page_last m2995
_journal_paper_doi 10.1107/S1600536807057340
_journal_volume 63
_journal_year 2007
_chemical_formula_iupac '[Cd (C4 O4) (C10 H8 N2)]'
_chemical_formula_moiety 'C16 H8 Cd N2 O4'
_chemical_formula_sum 'C16 H8 Cd N2 O4'
_chemical_formula_weight 404.64
_chemical_name_systematic
;
Poly[(\m~3~-acetylenedicarboxylato-\k^4^<i>O</i>,<i>O</i>':<i>O</i>'':
<i>O</i>''')(1,10-phenanthroline-\k^2^<i>N</i>,<i>N</i>')cadmium(II)]
;
_space_group_IT_number 14
_symmetry_cell_setting monoclinic
_symmetry_space_group_name_Hall '-P 2ybc'
_symmetry_space_group_name_H-M 'P 1 21/c 1'
_atom_sites_solution_hydrogens geom
_atom_sites_solution_primary direct
_atom_sites_solution_secondary difmap
_audit_creation_method SHELXL97
_cell_angle_alpha 90.00
_cell_angle_beta 90.68(3)
_cell_angle_gamma 90.00
_cell_formula_units_Z 4
_cell_length_a 9.6365(19)
_cell_length_b 17.140(3)
_cell_length_c 8.4144(17)
_cell_measurement_reflns_used 11965
_cell_measurement_temperature 293(2)
_cell_measurement_theta_max 27.43
_cell_measurement_theta_min 3.18
_cell_volume 1389.7(5)
_computing_cell_refinement 'RAPID-AUTO (Rigaku, 1998)'
_computing_data_collection 'RAPID-AUTO (Rigaku, 1998)'
_computing_data_reduction 'CrystalStructure (Rigaku/MSC, 2002)'
_computing_molecular_graphics 'ORTEPII (Johnson, 1976)'
_computing_publication_material 'SHELXL97 (Sheldrick, 1997)'
_computing_structure_refinement 'SHELXL97 (Sheldrick, 1997)'
_computing_structure_solution 'SHELXS97 (Sheldrick, 1997)'
_diffrn_ambient_temperature 293(2)
_diffrn_detector_area_resol_mean 10.000
_diffrn_measured_fraction_theta_full 0.998
_diffrn_measured_fraction_theta_max 0.998
_diffrn_measurement_device_type 'Rigaku RAXIS-RAPID'
_diffrn_measurement_method \w
_diffrn_radiation_monochromator graphite
_diffrn_radiation_source 'fine-focus sealed tube'
_diffrn_radiation_type MoK\a
_diffrn_radiation_wavelength 0.71073
_diffrn_reflns_av_R_equivalents 0.0184
_diffrn_reflns_av_sigmaI/netI 0.0172
_diffrn_reflns_limit_h_max 12
_diffrn_reflns_limit_h_min -12
_diffrn_reflns_limit_k_max 21
_diffrn_reflns_limit_k_min -22
_diffrn_reflns_limit_l_max 10
_diffrn_reflns_limit_l_min -10
_diffrn_reflns_number 13389
_diffrn_reflns_theta_full 27.44
_diffrn_reflns_theta_max 27.44
_diffrn_reflns_theta_min 3.18
_diffrn_standards_decay_% 0
_diffrn_standards_interval_count 0
_diffrn_standards_interval_time 0
_diffrn_standards_number 0
_exptl_absorpt_coefficient_mu 1.594
_exptl_absorpt_correction_T_max 0.7410
_exptl_absorpt_correction_T_min 0.6132
_exptl_absorpt_correction_type multi-scan
_exptl_absorpt_process_details '(ABSCOR; Higashi, 1995)'
_exptl_crystal_colour colorless
_exptl_crystal_density_diffrn 1.934
_exptl_crystal_density_method 'not measured'
_exptl_crystal_description block
_exptl_crystal_F_000 792
_exptl_crystal_size_max 0.34
_exptl_crystal_size_mid 0.24
_exptl_crystal_size_min 0.20
_refine_diff_density_max 0.683
_refine_diff_density_min -0.284
_refine_ls_extinction_method none
_refine_ls_goodness_of_fit_ref 1.116
_refine_ls_hydrogen_treatment constr
_refine_ls_matrix_type full
_refine_ls_number_parameters 208
_refine_ls_number_reflns 3168
_refine_ls_number_restraints 0
_refine_ls_restrained_S_all 1.116
_refine_ls_R_factor_all 0.0261
_refine_ls_R_factor_gt 0.0230
_refine_ls_shift/su_max 0.002
_refine_ls_shift/su_mean <0.001
_refine_ls_structure_factor_coef Fsqd
_refine_ls_weighting_details 'calc w=1/[\s^2^(Fo^2^)+(0.0262P)^2^+0.9731P] where P=(Fo^2^+2Fc^2^)/3'
_refine_ls_weighting_scheme calc
_refine_ls_wR_factor_gt 0.0562
_refine_ls_wR_factor_ref 0.0582
_reflns_number_gt 2913
_reflns_number_total 3168
_reflns_threshold_expression I>2\s(I)
_cod_data_source_file ng2365.cif
_cod_data_source_block I
_cod_depositor_comments
;
The following automatic conversions were performed:
'_symmetry_cell_setting' value 'Monoclinic' changed to 'monoclinic'
according to '/home/saulius/struct/CIF-dictionaries/cif_core.dic'
dictionary named 'cif_core.dic' version 2.4.1 from 2010-06-29.

Automatic conversion script
Id: cif_fix_enum 1527 2010-12-29 10:47:43Z saulius 

The following automatic conversions were performed:

'_symmetry_cell_setting' value 'Monoclinic' changed to 'monoclinic'
according to /home/saulius/struct/CIF-dictionaries/cif_core.dic
dictionary named 'cif_core.dic' version 2.4.1 from 2010-06-29.

Automatic conversion script
Id: cif_fix_values 1715 2011-07-08 13:25:40Z adriana 
;
_cod_original_sg_symbol_H-M 'P 21/c'
_cod_database_code 2216684
_cod_database_fobs_code 2216684

loop_
_symmetry_equiv_pos_as_xyz
'x, y, z'
'-x, y+1/2, -z+1/2'
'-x, -y, -z'
'x, -y-1/2, z-1/2'

loop_
_atom_site_type_symbol
_atom_site_label
_atom_site_fract_x
_atom_site_fract_y
_atom_site_fract_z
_atom_site_U_iso_or_equiv
_atom_site_adp_type
_atom_site_calc_flag
_atom_site_refinement_flags
_atom_site_occupancy
Cd Cd1 0.216980(16) 0.149141(9) 0.29728(2) 0.03198(7) Uani d . 1
O O1 0.04393(18) 0.05514(11) 0.2587(2) 0.0491(4) Uani d . 1
O O2 0.22377(18) 0.01572(10) 0.4022(2) 0.0426(4) Uani d . 1
O O3 -0.20190(18) -0.20600(10) 0.4529(2) 0.0419(4) Uani d . 1
O O4 -0.06832(19) -0.25630(11) 0.2651(2) 0.0498(5) Uani d . 1
N N1 0.3193(2) 0.11138(11) 0.0587(2) 0.0357(4) Uani d . 1
N N2 0.45379(19) 0.16375(11) 0.3256(2) 0.0327(4) Uani d . 1
C C1 0.2543(3) 0.08390(16) -0.0704(3) 0.0477(6) Uani d . 1
H H1 0.1581 0.0797 -0.0696 0.057 Uiso calc R 1
C C2 0.3253(4) 0.06101(18) -0.2075(3) 0.0550(7) Uani d . 1
H H2 0.2767 0.0420 -0.2954 0.066 Uiso calc R 1
C C3 0.4649(3) 0.06691(16) -0.2103(3) 0.0521(7) Uani d . 1
H H3 0.5130 0.0520 -0.3006 0.062 Uiso calc R 1
C C4 0.5380(3) 0.09571(14) -0.0763(3) 0.0431(6) Uani d . 1
C C5 0.6862(3) 0.10271(18) -0.0697(4) 0.0568(8) Uani d . 1
H H5 0.7373 0.0912 -0.1599 0.068 Uiso calc R 1
C C6 0.7533(3) 0.12547(19) 0.0633(4) 0.0565(7) Uani d . 1
H H6 0.8497 0.1287 0.0648 0.068 Uiso calc R 1
C C7 0.6766(3) 0.14488(14) 0.2034(3) 0.0433(6) Uani d . 1
C C8 0.7421(3) 0.16644(18) 0.3470(4) 0.0529(7) Uani d . 1
H H8 0.8384 0.1681 0.3543 0.063 Uiso calc R 1
C C9 0.6646(3) 0.18468(17) 0.4740(4) 0.0511(7) Uani d . 1
H H9 0.7070 0.1975 0.5703 0.061 Uiso calc R 1
C C10 0.5198(3) 0.18415(14) 0.4597(3) 0.0409(5) Uani d . 1
H H10 0.4675 0.1986 0.5470 0.049 Uiso calc R 1
C C11 0.5307(2) 0.14312(12) 0.1989(3) 0.0332(5) Uani d . 1
C C12 0.4596(2) 0.11687(13) 0.0562(3) 0.0336(5) Uani d . 1
C C13 0.1090(2) 0.00483(13) 0.3364(3) 0.0352(5) Uani d . 1
C C14 0.0436(2) -0.07199(14) 0.3495(3) 0.0352(5) Uani d . 1
C C15 -0.0146(2) -0.13369(14) 0.3593(3) 0.0355(5) Uani d . 1
C C16 -0.1001(2) -0.20456(13) 0.3621(3) 0.0328(4) Uani d . 1

loop_
_atom_site_aniso_label
_atom_site_aniso_U_11
_atom_site_aniso_U_22
_atom_site_aniso_U_33
_atom_site_aniso_U_12
_atom_site_aniso_U_13
_atom_site_aniso_U_23
Cd1 0.02869(9) 0.02783(9) 0.03960(10) 0.00070(6) 0.00744(6) -0.00041(6)
O1 0.0420(9) 0.0378(9) 0.0677(12) -0.0010(8) 0.0037(9) 0.0061(9)
O2 0.0401(9) 0.0395(9) 0.0482(10) -0.0113(7) 0.0029(8) -0.0053(8)
O3 0.0419(9) 0.0367(9) 0.0474(10) -0.0073(7) 0.0138(7) -0.0062(7)
O4 0.0443(10) 0.0418(10) 0.0636(12) -0.0123(8) 0.0195(9) -0.0213(9)
N1 0.0396(10) 0.0336(10) 0.0340(10) 0.0042(8) 0.0032(8) 0.0024(8)
N2 0.0316(9) 0.0272(9) 0.0392(10) -0.0005(7) 0.0060(8) -0.0004(8)
C1 0.0539(15) 0.0504(15) 0.0385(13) 0.0049(12) -0.0078(11) -0.0003(11)
C2 0.081(2) 0.0500(16) 0.0342(13) 0.0111(15) -0.0083(13) -0.0006(11)
C3 0.077(2) 0.0434(14) 0.0361(13) 0.0170(13) 0.0138(13) 0.0027(11)
C4 0.0551(15) 0.0342(12) 0.0403(13) 0.0119(11) 0.0146(11) 0.0045(10)
C5 0.0513(16) 0.0576(17) 0.0621(18) 0.0172(13) 0.0323(14) 0.0043(14)
C6 0.0362(13) 0.0643(18) 0.069(2) 0.0104(13) 0.0206(13) 0.0025(16)
C7 0.0326(12) 0.0388(13) 0.0588(16) 0.0046(10) 0.0095(11) 0.0059(11)
C8 0.0318(12) 0.0570(17) 0.0698(19) 0.0000(12) -0.0037(12) 0.0018(15)
C9 0.0452(14) 0.0486(15) 0.0593(17) -0.0022(12) -0.0114(13) -0.0034(13)
C10 0.0425(13) 0.0368(12) 0.0433(13) -0.0017(10) 0.0019(10) -0.0034(10)
C11 0.0334(11) 0.0250(10) 0.0413(12) 0.0028(8) 0.0077(9) 0.0042(9)
C12 0.0385(11) 0.0265(10) 0.0360(11) 0.0079(9) 0.0076(9) 0.0038(9)
C13 0.0356(11) 0.0319(11) 0.0384(12) -0.0065(9) 0.0155(9) -0.0089(9)
C14 0.0310(10) 0.0350(12) 0.0398(12) -0.0010(9) 0.0032(9) -0.0069(9)
C15 0.0325(11) 0.0360(12) 0.0381(12) -0.0028(9) 0.0060(9) -0.0057(9)
C16 0.0284(10) 0.0311(11) 0.0387(12) -0.0023(8) 0.0005(9) -0.0037(9)

loop_
_atom_type_symbol
_atom_type_description
_atom_type_scat_dispersion_real
_atom_type_scat_dispersion_imag
_atom_type_scat_source
C C 0.0033 0.0016 'International Tables Vol C Tables 4.2.6.8 and 6.1.1.4'
H H 0.0000 0.0000 'International Tables Vol C Tables 4.2.6.8 and 6.1.1.4'
N N 0.0061 0.0033 'International Tables Vol C Tables 4.2.6.8 and 6.1.1.4'
O O 0.0106 0.0060 'International Tables Vol C Tables 4.2.6.8 and 6.1.1.4'
Cd Cd -0.8075 1.2024 'International Tables Vol C Tables 4.2.6.8 and 6.1.1.4'

loop_
_geom_angle_atom_site_label_1
_geom_angle_atom_site_label_2
_geom_angle_atom_site_label_3
_geom_angle_site_symmetry_1
_geom_angle_site_symmetry_3
_geom_angle
_geom_angle_publ_flag
O4 Cd1 N2 2 . 125.44(7) yes
O4 Cd1 O3 2 3_556 81.99(7) yes
N2 Cd1 O3 . 3_556 86.18(7) yes
O4 Cd1 N1 2 . 106.04(7) yes
N2 Cd1 N1 . . 72.05(7) yes
O3 Cd1 N1 3_556 . 157.58(7) yes
O4 Cd1 O1 2 . 90.75(7) yes
N2 Cd1 O1 . . 142.43(6) yes
O3 Cd1 O1 3_556 . 111.25(7) yes
N1 Cd1 O1 . . 89.86(7) yes
O4 Cd1 O2 2 . 141.24(6) yes
N2 Cd1 O2 . . 92.40(6) yes
O3 Cd1 O2 3_556 . 93.85(6) yes
N1 Cd1 O2 . . 92.37(6) yes
O1 Cd1 O2 . . 54.79(6) yes
O4 Cd1 C13 2 . 116.60(7) ?
N2 Cd1 C13 . . 117.95(7) ?
O3 Cd1 C13 3_556 . 104.21(6) ?
N1 Cd1 C13 . . 91.03(7) ?
O1 Cd1 C13 . . 27.40(7) ?
O2 Cd1 C13 . . 27.39(7) ?
C13 O1 Cd1 . . 92.90(14) ?
C13 O2 Cd1 . . 87.69(14) ?
C16 O3 Cd1 . 3_556 127.05(15) ?
C16 O4 Cd1 . 2_545 120.75(15) ?
C1 N1 C12 . . 118.1(2) ?
C1 N1 Cd1 . . 126.75(18) ?
C12 N1 Cd1 . . 115.14(15) ?
C10 N2 C11 . . 118.3(2) ?
C10 N2 Cd1 . . 125.24(16) ?
C11 N2 Cd1 . . 116.20(15) ?
N1 C1 C2 . . 122.6(3) ?
N1 C1 H1 . . 118.7 ?
C2 C1 H1 . . 118.7 ?
C3 C2 C1 . . 119.3(3) ?
C3 C2 H2 . . 120.4 ?
C1 C2 H2 . . 120.4 ?
C2 C3 C4 . . 120.0(2) ?
C2 C3 H3 . . 120.0 ?
C4 C3 H3 . . 120.0 ?
C12 C4 C3 . . 117.2(3) ?
C12 C4 C5 . . 119.6(3) ?
C3 C4 C5 . . 123.2(3) ?
C6 C5 C4 . . 121.7(3) ?
C6 C5 H5 . . 119.2 ?
C4 C5 H5 . . 119.2 ?
C5 C6 C7 . . 120.2(3) ?
C5 C6 H6 . . 119.9 ?
C7 C6 H6 . . 119.9 ?
C11 C7 C8 . . 117.9(3) ?
C11 C7 C6 . . 119.8(3) ?
C8 C7 C6 . . 122.4(3) ?
C9 C8 C7 . . 119.7(3) ?
C9 C8 H8 . . 120.2 ?
C7 C8 H8 . . 120.2 ?
C8 C9 C10 . . 119.5(3) ?
C8 C9 H9 . . 120.3 ?
C10 C9 H9 . . 120.3 ?
N2 C10 C9 . . 122.6(2) ?
N2 C10 H10 . . 118.7 ?
C9 C10 H10 . . 118.7 ?
N2 C11 C7 . . 122.0(2) ?
N2 C11 C12 . . 118.5(2) ?
C7 C11 C12 . . 119.5(2) ?
N1 C12 C4 . . 122.8(2) ?
N1 C12 C11 . . 118.1(2) ?
C4 C12 C11 . . 119.0(2) ?
O2 C13 O1 . . 124.6(2) ?
O2 C13 C14 . . 118.8(2) ?
O1 C13 C14 . . 116.6(2) ?
O2 C13 Cd1 . . 64.92(12) ?
O1 C13 Cd1 . . 59.70(12) ?
C14 C13 Cd1 . . 176.22(18) ?
C15 C14 C13 . . 177.6(3) ?
C14 C15 C16 . . 173.2(3) ?
O4 C16 O3 . . 125.9(2) ?
O4 C16 C15 . . 115.9(2) ?
O3 C16 C15 . . 118.0(2) ?

loop_
_geom_bond_atom_site_label_1
_geom_bond_atom_site_label_2
_geom_bond_site_symmetry_2
_geom_bond_distance
_geom_bond_publ_flag
Cd1 O4 2 2.2219(17) yes
Cd1 N2 . 2.3052(19) yes
Cd1 O3 3_556 2.3227(18) yes
Cd1 N1 . 2.339(2) yes
Cd1 O1 . 2.3386(18) yes
Cd1 O2 . 2.4520(18) yes
Cd1 C13 . 2.705(2) ?
O1 C13 . 1.246(3) ?
O2 C13 . 1.246(3) ?
O3 C16 . 1.251(3) ?
O3 Cd1 3_556 2.3227(18) ?
O4 C16 . 1.246(3) ?
O4 Cd1 2_545 2.2219(17) ?
N1 C1 . 1.334(3) ?
N1 C12 . 1.355(3) ?
N2 C10 . 1.335(3) ?
N2 C11 . 1.352(3) ?
C1 C2 . 1.404(4) ?
C1 H1 . 0.9300 ?
C2 C3 . 1.350(4) ?
C2 H2 . 0.9300 ?
C3 C4 . 1.412(4) ?
C3 H3 . 0.9300 ?
C4 C12 . 1.402(3) ?
C4 C5 . 1.433(4) ?
C5 C6 . 1.344(5) ?
C5 H5 . 0.9300 ?
C6 C7 . 1.438(4) ?
C6 H6 . 0.9300 ?
C7 C11 . 1.406(3) ?
C7 C8 . 1.405(4) ?
C8 C9 . 1.348(4) ?
C8 H8 . 0.9300 ?
C9 C10 . 1.399(4) ?
C9 H9 . 0.9300 ?
C10 H10 . 0.9300 ?
C11 C12 . 1.448(3) ?
C13 C14 . 1.464(3) ?
C14 C15 . 1.200(3) ?
C15 C16 . 1.468(3) ?

loop_
_geom_torsion_atom_site_label_1
_geom_torsion_atom_site_label_2
_geom_torsion_atom_site_label_3
_geom_torsion_atom_site_label_4
_geom_torsion_site_symmetry_1
_geom_torsion
O4 Cd1 O1 C13 2 -161.44(15)
N2 Cd1 O1 C13 . 33.1(2)
O3 Cd1 O1 C13 3_556 -79.74(15)
N1 Cd1 O1 C13 . 92.52(15)
O2 Cd1 O1 C13 . -0.48(13)
O4 Cd1 O2 C13 2 31.88(18)
N2 Cd1 O2 C13 . -159.79(14)
O3 Cd1 O2 C13 3_556 113.87(14)
N1 Cd1 O2 C13 . -87.67(14)
O1 Cd1 O2 C13 . 0.48(13)
O4 Cd1 N1 C1 2 -59.1(2)
N2 Cd1 N1 C1 . 178.1(2)
O3 Cd1 N1 C1 3_556 -167.56(19)
O1 Cd1 N1 C1 . 31.6(2)
O2 Cd1 N1 C1 . 86.4(2)
C13 Cd1 N1 C1 . 59.0(2)
O4 Cd1 N1 C12 2 122.60(16)
N2 Cd1 N1 C12 . -0.16(15)
O3 Cd1 N1 C12 3_556 14.1(3)
O1 Cd1 N1 C12 . -146.67(16)
O2 Cd1 N1 C12 . -91.92(16)
C13 Cd1 N1 C12 . -119.29(16)
O4 Cd1 N2 C10 2 87.7(2)
O3 Cd1 N2 C10 3_556 10.37(19)
N1 Cd1 N2 C10 . -175.0(2)
O1 Cd1 N2 C10 . -110.2(2)
O2 Cd1 N2 C10 . -83.33(19)
C13 Cd1 N2 C10 . -93.70(19)
O4 Cd1 N2 C11 2 -98.38(16)
O3 Cd1 N2 C11 3_556 -175.73(16)
N1 Cd1 N2 C11 . -1.15(15)
O1 Cd1 N2 C11 . 63.7(2)
O2 Cd1 N2 C11 . 90.56(15)
C13 Cd1 N2 C11 . 80.20(16)
C12 N1 C1 C2 . -0.3(4)
Cd1 N1 C1 C2 . -178.5(2)
N1 C1 C2 C3 . -0.1(4)
C1 C2 C3 C4 . 0.1(4)
C2 C3 C4 C12 . 0.3(4)
C2 C3 C4 C5 . 179.2(3)
C12 C4 C5 C6 . 3.4(4)
C3 C4 C5 C6 . -175.5(3)
C4 C5 C6 C7 . -1.1(5)
C5 C6 C7 C11 . -2.6(4)
C5 C6 C7 C8 . 177.8(3)
C11 C7 C8 C9 . -0.1(4)
C6 C7 C8 C9 . 179.4(3)
C7 C8 C9 C10 . -1.9(4)
C11 N2 C10 C9 . -0.2(4)
Cd1 N2 C10 C9 . 173.54(19)
C8 C9 C10 N2 . 2.2(4)
C10 N2 C11 C7 . -1.9(3)
Cd1 N2 C11 C7 . -176.29(17)
C10 N2 C11 C12 . 176.7(2)
Cd1 N2 C11 C12 . 2.3(2)
C8 C7 C11 N2 . 2.2(4)
C6 C7 C11 N2 . -177.4(2)
C8 C7 C11 C12 . -176.4(2)
C6 C7 C11 C12 . 4.0(4)
C1 N1 C12 C4 . 0.7(3)
Cd1 N1 C12 C4 . 179.14(17)
C1 N1 C12 C11 . -177.1(2)
Cd1 N1 C12 C11 . 1.4(2)
C3 C4 C12 N1 . -0.7(3)
C5 C4 C12 N1 . -179.6(2)
C3 C4 C12 C11 . 177.0(2)
C5 C4 C12 C11 . -1.9(3)
N2 C11 C12 N1 . -2.5(3)
C7 C11 C12 N1 . 176.1(2)
N2 C11 C12 C4 . 179.7(2)
C7 C11 C12 C4 . -1.7(3)
Cd1 O2 C13 O1 . -0.9(2)
Cd1 O2 C13 C14 . 179.21(18)
Cd1 O1 C13 O2 . 0.9(3)
Cd1 O1 C13 C14 . -179.17(17)
O4 Cd1 C13 O2 2 -158.30(13)
N2 Cd1 C13 O2 . 23.00(15)
O3 Cd1 C13 O2 3_556 -70.25(14)
N1 Cd1 C13 O2 . 93.15(14)
O1 Cd1 C13 O2 . -179.2(2)
O4 Cd1 C13 O1 2 20.85(17)
N2 Cd1 C13 O1 . -157.85(14)
O3 Cd1 C13 O1 3_556 108.90(15)
N1 Cd1 C13 O1 . -87.69(15)
O2 Cd1 C13 O1 . 179.2(2)
Cd1 O4 C16 O3 2_545 13.0(4)
Cd1 O4 C16 C15 2_545 -162.39(16)
Cd1 O3 C16 O4 3_556 149.4(2)
Cd1 O3 C16 C15 3_556 -35.3(3)
